data_7245233
loop_
_publ_author_name
'Zhang, Xiao-Sa'
'Liu, Yan'
'Liu, Yu'
'Xiao, Lin-Jiu'
'Cui, Jia-Liang'
'Xiang, Hong'
'Luan, Jian'
'Li, Wen-Ze'

_publ_section_title
;
 A series of bis-pyridyl-bis-amide-modulated metal--organic frameworks:
 formation, transformation and selectivity for the efficient detection of
 multiple analytes
;
_journal_name_full CrystEngComm
_journal_paper_doi 10.1039/D2CE00915C
_journal_year 2022
_chemical_formula_sum 'C26 H22 N4 O8 Zn'
_chemical_formula_weight 583.85
_space_group_IT_number 68
_space_group_name_Hall '-C 2a 2ac'
_space_group_name_H-M_alt 'C c c a :2'
_symmetry_cell_setting orthorhombic
_symmetry_space_group_name_H-M 'C c c a :2'
_atom_sites_solution_hydrogens geom
_atom_sites_solution_primary direct
_atom_sites_solution_secondary difmap
_audit_creation_method SHELXL-97
_audit_update_record
;
2022-05-29 deposited with the CCDC.	2022-07-19 downloaded from the CCDC.
;
_cell_angle_alpha 90.00
_cell_angle_beta 90.00
_cell_angle_gamma 90.00
_cell_formula_units_Z 8
_cell_length_a 17.6671(6)
_cell_length_b 19.4948(6)
_cell_length_c 15.5450(5)
_cell_measurement_reflns_used 20007
_cell_measurement_temperature 296(2)
_cell_measurement_theta_max 28.41
_cell_measurement_theta_min 2.03
_cell_volume 5354.0(3)
_computing_cell_refinement 'SMART (Bruker, 2001)'
_computing_data_collection 'SMART (Bruker, 2001)'
_computing_data_reduction 'SAINT+ (Bruker, 1999)'
_computing_molecular_graphics 'PLATON (Spek, 2003)'
_computing_publication_material 'SHELXTL (1998)'
_computing_structure_refinement 'SHELXL-97 (Sheldrick, 2008)'
_computing_structure_solution 'SHELXS-97 (Sheldrick, 2008)'
_diffrn_ambient_temperature 296(2)
_diffrn_measured_fraction_theta_full 0.997
_diffrn_measured_fraction_theta_max 0.997
_diffrn_measurement_device_type 'CCD area detector'
_diffrn_measurement_method 'phi and omega scans'
_diffrn_radiation_monochromator graphite
_diffrn_radiation_source 'fine-focus sealed tube'
_diffrn_radiation_type MoK\a
_diffrn_radiation_wavelength 0.71073
_diffrn_reflns_av_R_equivalents 0.0197
_diffrn_reflns_av_sigmaI/netI 0.0135
_diffrn_reflns_limit_h_max 22
_diffrn_reflns_limit_h_min -23
_diffrn_reflns_limit_k_max 26
_diffrn_reflns_limit_k_min -25
_diffrn_reflns_limit_l_max 18
_diffrn_reflns_limit_l_min -20
_diffrn_reflns_number 18962
_diffrn_reflns_theta_full 28.41
_diffrn_reflns_theta_max 28.41
_diffrn_reflns_theta_min 2.03
_exptl_absorpt_coefficient_mu 0.973
_exptl_absorpt_correction_T_max 0.890
_exptl_absorpt_correction_T_min 0.839
_exptl_absorpt_correction_type multi-scan
_exptl_absorpt_process_details SADABS
_exptl_crystal_colour YELLOW
_exptl_crystal_density_diffrn 1.449
_exptl_crystal_density_method 'not measured'
_exptl_crystal_description BLOCK
_exptl_crystal_F_000 2400
_exptl_crystal_size_max 0.18
_exptl_crystal_size_mid 0.15
_exptl_crystal_size_min 0.12
_refine_diff_density_max 0.323
_refine_diff_density_min -0.649
_refine_diff_density_rms 0.136
_refine_ls_extinction_method none
_refine_ls_goodness_of_fit_ref 1.059
_refine_ls_hydrogen_treatment constr
_refine_ls_matrix_type full
_refine_ls_number_parameters 178
_refine_ls_number_reflns 3365
_refine_ls_number_restraints 0
_refine_ls_restrained_S_all 1.059
_refine_ls_R_factor_all 0.0361
_refine_ls_R_factor_gt 0.0289
_refine_ls_shift/su_max 0.000
_refine_ls_shift/su_mean 0.000
_refine_ls_structure_factor_coef Fsqd
_refine_ls_weighting_details 'calc w=1/[\s^2^(Fo^2^)+(0.0457P)^2^+4.1703P] where P=(Fo^2^+2Fc^2^)/3'
_refine_ls_weighting_scheme calc
_refine_ls_wR_factor_gt 0.0791
_refine_ls_wR_factor_ref 0.0842
_reflns_number_gt 2815
_reflns_number_total 3365
_reflns_threshold_expression >2sigma(I)
_cod_data_source_file d2ce00915c2.cif
_cod_data_source_block MOF_2
_cod_depositor_comments
;
The following automatic conversions were performed:

data item '_symmetry_cell_setting' value 'Orthorhombic' was changed
to 'orthorhombic' in accordance with the
/home/data/users/saulius/crontab/automatic-downloads/rss-feeds/RSC/lib/dictionaries/cif_core.dic
dictionary named 'cif_core.dic' version 2.4.2 last updated on
2011-04-26.

Automatic conversion script
Id: cif_fix_values 7556 2019-12-06 15:28:31Z antanas 
;
_cod_original_sg_symbol_H-M 'C c c a'
_cod_database_code 7245233

loop_
_symmetry_equiv_pos_as_xyz
'x, y, z'
'-x+1/2, -y, z'
'x+1/2, -y, -z+1/2'
'-x, y, -z+1/2'
'x+1/2, y+1/2, z'
'-x+1, -y+1/2, z'
'x+1, -y+1/2, -z+1/2'
'-x+1/2, y+1/2, -z+1/2'
'-x, -y, -z'
'x-1/2, y, -z'
'-x-1/2, y, z-1/2'
'x, -y, z-1/2'
'-x+1/2, -y+1/2, -z'
'x, y+1/2, -z'
'-x, y+1/2, z-1/2'
'x+1/2, -y+1/2, z-1/2'

loop_
_atom_site_label
_atom_site_type_symbol
_atom_site_fract_x
_atom_site_fract_y
_atom_site_fract_z
_atom_site_U_iso_or_equiv
_atom_site_adp_type
_atom_site_occupancy
_atom_site_symmetry_multiplicity
_atom_site_calc_flag
_atom_site_refinement_flags
_atom_site_disorder_assembly
_atom_site_disorder_group
Zn1 Zn 0.7500 0.0000 0.204622(13) 0.02328(8) Uani 1 2 d S . .
O1 O 0.65303(7) 0.02826(7) 0.15464(8) 0.0424(3) Uani 1 1 d . . .
C1 C 0.72012(9) 0.09669(8) 0.34870(10) 0.0316(3) Uani 1 1 d . . .
H1A H 0.6701 0.0891 0.3326 0.038 Uiso 1 1 calc R . .
N1 N 0.77548(8) 0.07159(7) 0.29904(7) 0.0276(3) Uani 1 1 d . . .
O1W O 1.0000 0.2500 0.40310(14) 0.0758(7) Uani 1 2 d S . .
H1WA H 0.9675 0.2437 0.4426 0.091 Uiso 1 1 d R . .
O2 O 0.66968(8) -0.07452(8) 0.09929(9) 0.0573(4) Uani 1 1 d . . .
N2 N 0.78110(8) 0.17992(7) 0.59207(8) 0.0338(3) Uani 1 1 d . . .
H2B H 0.7446 0.1511 0.5861 0.041 Uiso 1 1 calc R . .
C2 C 0.73418(9) 0.13341(9) 0.42284(10) 0.0325(3) Uani 1 1 d . . .
H2A H 0.6944 0.1502 0.4558 0.039 Uiso 1 1 calc R . .
O2W O 1.0000 0.3427(2) 0.2500 0.1292(14) Uani 1 2 d S . .
H2WA H 0.9642 0.3136 0.2510 0.155 Uiso 1 1 d R . .
O3 O 0.88376(8) 0.22498(8) 0.52497(9) 0.0558(4) Uani 1 1 d . . .
C3 C 0.80849(9) 0.14490(8) 0.44742(9) 0.0292(3) Uani 1 1 d . . .
C4 C 0.86595(9) 0.12062(9) 0.39507(10) 0.0343(3) Uani 1 1 d . . .
H4A H 0.9164 0.1288 0.4089 0.041 Uiso 1 1 calc R . .
C5 C 0.84718(9) 0.08407(9) 0.32191(10) 0.0334(3) Uani 1 1 d . . .
H5A H 0.8859 0.0675 0.2872 0.040 Uiso 1 1 calc R . .
C6 C 0.82858(9) 0.18686(8) 0.52550(10) 0.0337(3) Uani 1 1 d . . .
C7 C 0.78509(9) 0.21563(8) 0.67172(9) 0.0305(3) Uani 1 1 d . . .
C8 C 0.71699(10) 0.23279(8) 0.71121(9) 0.0325(3) Uani 1 1 d . . .
H8A H 0.6714 0.2210 0.6853 0.039 Uiso 1 1 calc R . .
C9 C 0.85315(10) 0.23282(9) 0.71064(10) 0.0377(4) Uani 1 1 d . . .
H9A H 0.8987 0.2215 0.6843 0.045 Uiso 1 1 calc R . .
C10 C 0.63355(9) -0.02058(10) 0.10481(10) 0.0353(3) Uani 1 1 d . . .
C11 C 0.56352(9) -0.01006(9) 0.05157(10) 0.0313(3) Uani 1 1 d . . .
C12 C 0.52162(10) 0.04989(10) 0.05862(11) 0.0392(4) Uani 1 1 d . . .
H12A H 0.5359 0.0834 0.0980 0.047 Uiso 1 1 calc R . .
C13 C 0.45861(9) 0.05989(9) 0.00709(12) 0.0395(4) Uani 1 1 d . . .
H13A H 0.4309 0.1003 0.0118 0.059 Uiso 1 1 calc R . .

loop_
_atom_site_aniso_label
_atom_site_aniso_U_11
_atom_site_aniso_U_22
_atom_site_aniso_U_33
_atom_site_aniso_U_23
_atom_site_aniso_U_13
_atom_site_aniso_U_12
Zn1 0.02108(13) 0.03152(14) 0.01724(12) 0.000 0.000 -0.00039(8)
O1 0.0315(6) 0.0518(7) 0.0438(7) 0.0056(6) -0.0153(5) -0.0023(5)
C1 0.0283(7) 0.0392(8) 0.0274(7) -0.0053(6) 0.0000(6) -0.0044(6)
N1 0.0302(6) 0.0324(6) 0.0202(6) -0.0024(4) 0.0001(5) -0.0037(5)
O1W 0.0635(14) 0.119(2) 0.0449(12) 0.000 0.000 -0.0380(15)
O2 0.0469(7) 0.0816(10) 0.0434(7) -0.0091(7) -0.0156(6) 0.0352(7)
N2 0.0429(7) 0.0349(7) 0.0234(6) -0.0064(5) 0.0019(5) -0.0111(6)
C2 0.0338(8) 0.0373(8) 0.0265(7) -0.0061(6) 0.0056(6) -0.0026(6)
O2W 0.119(3) 0.142(3) 0.127(3) 0.000 -0.054(3) 0.000
O3 0.0564(8) 0.0733(9) 0.0378(7) -0.0225(7) 0.0127(6) -0.0338(7)
C3 0.0366(8) 0.0302(7) 0.0209(6) -0.0033(5) -0.0002(6) -0.0055(6)
C4 0.0292(7) 0.0451(9) 0.0285(7) -0.0069(6) -0.0024(6) -0.0040(6)
C5 0.0305(7) 0.0423(9) 0.0273(7) -0.0079(6) 0.0012(6) -0.0012(6)
C6 0.0391(8) 0.0363(8) 0.0256(7) -0.0065(6) 0.0014(6) -0.0071(6)
C7 0.0427(9) 0.0288(7) 0.0201(6) -0.0021(5) 0.0012(6) -0.0033(6)
C8 0.0348(8) 0.0370(8) 0.0258(7) 0.0001(6) -0.0015(6) -0.0045(7)
C9 0.0371(8) 0.0483(10) 0.0278(8) -0.0107(7) 0.0022(6) 0.0014(7)
C10 0.0238(7) 0.0576(10) 0.0245(7) 0.0082(7) -0.0022(6) 0.0035(7)
C11 0.0215(7) 0.0458(9) 0.0266(7) 0.0047(6) -0.0035(5) 0.0027(6)
C12 0.0325(8) 0.0462(9) 0.0389(9) -0.0071(7) -0.0095(7) 0.0055(7)
C13 0.0317(8) 0.0432(9) 0.0435(9) -0.0030(7) -0.0089(7) 0.0114(7)

loop_
_atom_type_symbol
_atom_type_description
_atom_type_scat_dispersion_real
_atom_type_scat_dispersion_imag
_atom_type_scat_source
C C 0.0033 0.0016 'International Tables Vol C Tables 4.2.6.8 and 6.1.1.4'
H H 0.0000 0.0000 'International Tables Vol C Tables 4.2.6.8 and 6.1.1.4'
N N 0.0061 0.0033 'International Tables Vol C Tables 4.2.6.8 and 6.1.1.4'
O O 0.0106 0.0060 'International Tables Vol C Tables 4.2.6.8 and 6.1.1.4'
Zn Zn 0.2839 1.4301 'International Tables Vol C Tables 4.2.6.8 and 6.1.1.4'

loop_
_geom_angle_atom_site_label_1
_geom_angle_atom_site_label_2
_geom_angle_atom_site_label_3
_geom_angle
_geom_angle_site_symmetry_1
_geom_angle_site_symmetry_3
_geom_angle_publ_flag
O1 Zn1 O1 133.29(8) 2_655 . ?
O1 Zn1 N1 106.31(6) 2_655 2_655 ?
O1 Zn1 N1 106.26(5) . 2_655 ?
O1 Zn1 N1 106.26(5) 2_655 . ?
O1 Zn1 N1 106.32(6) . . ?
N1 Zn1 N1 89.95(7) 2_655 . ?
C10 O1 Zn1 105.48(10) . . ?
N1 C1 C2 122.68(14) . . ?
C5 N1 C1 118.17(13) . . ?
C5 N1 Zn1 121.04(11) . . ?
C1 N1 Zn1 119.69(11) . . ?
C6 N2 C7 126.33(14) . . ?
C1 C2 C3 119.01(14) . . ?
C4 C3 C2 118.51(13) . . ?
C4 C3 C6 119.12(14) . . ?
C2 C3 C6 122.23(14) . . ?
C5 C4 C3 118.94(14) . . ?
N1 C5 C4 122.64(14) . . ?
O3 C6 N2 124.37(15) . . ?
O3 C6 C3 120.75(14) . . ?
N2 C6 C3 114.86(14) . . ?
C9 C7 C8 119.93(14) . . ?
C9 C7 N2 122.75(15) . . ?
C8 C7 N2 117.31(14) . . ?
C8 C8 C7 120.15(9) 7_456 . ?
C7 C9 C9 119.91(9) . 7_456 ?
O2 C10 O1 122.65(15) . . ?
O2 C10 C11 120.28(16) . . ?
O1 C10 C11 117.07(15) . . ?
C12 C11 C13 119.39(14) . 9_655 ?
C12 C11 C10 120.72(15) . . ?
C13 C11 C10 119.87(15) 9_655 . ?
C13 C12 C11 120.11(16) . . ?
C12 C13 C11 120.50(16) . 9_655 ?

loop_
_geom_bond_atom_site_label_1
_geom_bond_atom_site_label_2
_geom_bond_distance
_geom_bond_site_symmetry_2
_geom_bond_publ_flag
Zn1 O1 1.9601(11) 2_655 ?
Zn1 O1 1.9601(11) . ?
Zn1 N1 2.0747(12) 2_655 ?
Zn1 N1 2.0748(12) . ?
O1 C10 1.275(2) . ?
C1 N1 1.339(2) . ?
C1 C2 1.379(2) . ?
N1 C5 1.338(2) . ?
O2 C10 1.233(2) . ?
N2 C6 1.339(2) . ?
N2 C7 1.4222(18) . ?
C2 C3 1.386(2) . ?
O3 C6 1.226(2) . ?
C3 C4 1.385(2) . ?
C3 C6 1.506(2) . ?
C4 C5 1.382(2) . ?
C7 C9 1.387(2) . ?
C7 C8 1.392(2) . ?
C8 C8 1.380(3) 7_456 ?
C9 C9 1.395(3) 7_456 ?
C10 C11 1.503(2) . ?
C11 C12 1.388(2) . ?
C11 C13 1.389(2) 9_655 ?
C12 C13 1.385(2) . ?
C13 C11 1.389(2) 9_655 ?
